data_4500004
loop_
_publ_author_name
'Scott G. Fleischman'
'Srinivasan S. Kuduva'
'Jennifer A. McMahon'
'Brian Moulton'
'Rosa D. Bailey Walsh'
'Na\'ir Rodr\'iguez-Hornedo'
'Michael J. Zaworotko'

_publ_section_title
;
 Crystal Engineering of the Composition of Pharmaceutical Phases:
 Multiple-Component Crystalline Solids Involving Carbamazepine
;
_journal_issue 6
_journal_name_full 'Crystal Growth & Design'
_journal_page_first 909
_journal_page_last 919
_journal_paper_doi 10.1021/cg034035x
_journal_volume 3
_journal_year 2003
_chemical_formula_sum 'C17 H16 N2 O3'
_chemical_formula_weight 296.33
_chemical_name_systematic
; 
 ? 
;
_space_group_IT_number 14
_symmetry_space_group_name_Hall '-P 2ybc'
_symmetry_space_group_name_H-M 'P 1 21/c 1'
_atom_sites_solution_hydrogens geom
_atom_sites_solution_primary direct
_atom_sites_solution_secondary difmap
_audit_creation_method SHELXL-97
_cell_angle_alpha 90.00
_cell_angle_beta 96.5460(10)
_cell_angle_gamma 90.00
_cell_formula_units_Z 4
_cell_length_a 5.1206(4)
_cell_length_b 15.7136(13)
_cell_length_c 18.4986(15)
_cell_measurement_temperature 100(2)
_cell_volume 1478.8(2)
_computing_structure_refinement 'SHELXL-97 (Sheldrick, 1997)'
_computing_structure_solution 'SHELXS-97 (Sheldrick, 1990)'
_diffrn_ambient_temperature 100(2)
_diffrn_measured_fraction_theta_full 0.955
_diffrn_measured_fraction_theta_max 0.955
_diffrn_radiation_monochromator graphite
_diffrn_radiation_source 'fine-focus sealed tube'
_diffrn_radiation_type MoK\a
_diffrn_radiation_wavelength 0.71073
_diffrn_reflns_av_R_equivalents 0.0758
_diffrn_reflns_av_sigmaI/netI 0.0619
_diffrn_reflns_limit_h_max 6
_diffrn_reflns_limit_h_min -6
_diffrn_reflns_limit_k_max 20
_diffrn_reflns_limit_k_min -18
_diffrn_reflns_limit_l_max 21
_diffrn_reflns_limit_l_min -23
_diffrn_reflns_number 12951
_diffrn_reflns_theta_full 28.36
_diffrn_reflns_theta_max 28.36
_diffrn_reflns_theta_min 1.71
_exptl_absorpt_coefficient_mu 0.088
_exptl_absorpt_correction_T_max 0.9826
_exptl_absorpt_correction_T_min 0.9574
_exptl_crystal_density_diffrn 1.261
_exptl_crystal_density_method 'not measured'
_exptl_crystal_F_000 588
_exptl_crystal_size_max 0.50
_exptl_crystal_size_mid 0.30
_exptl_crystal_size_min 0.20
_refine_diff_density_max 0.360
_refine_diff_density_min -0.341
_refine_diff_density_rms 0.055
_refine_ls_extinction_method none
_refine_ls_goodness_of_fit_ref 1.006
_refine_ls_hydrogen_treatment mixed
_refine_ls_matrix_type full
_refine_ls_number_parameters 203
_refine_ls_number_reflns 3529
_refine_ls_number_restraints 0
_refine_ls_restrained_S_all 1.006
_refine_ls_R_factor_all 0.0634
_refine_ls_R_factor_gt 0.0492
_refine_ls_shift/su_max 0.000
_refine_ls_shift/su_mean 0.000
_refine_ls_structure_factor_coef Fsqd
_refine_ls_weighting_details 'calc w=1/[\s^2^(Fo^2^)+(0.0723P)^2^+0.0000P] where P=(Fo^2^+2Fc^2^)/3'
_refine_ls_weighting_scheme calc
_refine_ls_wR_factor_gt 0.1279
_refine_ls_wR_factor_ref 0.1335
_reflns_number_gt 2577
_reflns_number_total 3529
_reflns_threshold_expression >2sigma(I)
_cod_data_source_file jm548.cif
_cod_data_source_block jm548
_cod_depositor_comments
;

2020-10-30
Z value and formula fixed to values more according to usual
chemical conventions.                 miguel
;
_cod_original_formula_sum 'C22 H18 N2 O4'
_cod_original_formula_weight 374.38
_cod_original_formula_units_Z 3
_cod_database_code 4500004

loop_
_symmetry_equiv_pos_as_xyz
'x, y, z'
'-x, y+1/2, -z+1/2'
'-x, -y, -z'
'x, -y-1/2, z-1/2'

loop_
_atom_site_label
_atom_site_type_symbol
_atom_site_fract_x
_atom_site_fract_y
_atom_site_fract_z
_atom_site_U_iso_or_equiv
_atom_site_adp_type
_atom_site_occupancy
_atom_site_symmetry_multiplicity
_atom_site_calc_flag
_atom_site_refinement_flags
_atom_site_disorder_assembly
_atom_site_disorder_group
O1 O 0.64698(19) 0.66900(7) 0.37427(5) 0.0227(3) Uani 1 1 d . . .
N2 N 0.7154(2) 0.59533(8) 0.48020(7) 0.0239(3) Uani 1 1 d . . .
H2A H 0.7904 0.5530 0.4592 0.029 Uiso 1 1 calc R . .
H2B H 0.6987 0.5930 0.5270 0.029 Uiso 1 1 calc R . .
N1 N 0.5104(2) 0.72775(8) 0.47520(6) 0.0189(3) Uani 1 1 d . . .
C15 C 0.6269(3) 0.66324(9) 0.44104(8) 0.0185(3) Uani 1 1 d . . .
C6 C 0.5798(3) 0.87736(10) 0.44646(8) 0.0216(3) Uani 1 1 d . . .
C13 C 0.3124(3) 0.68106(10) 0.58323(8) 0.0226(3) Uani 1 1 d . . .
H13A H 0.1971 0.6448 0.5534 0.027 Uiso 1 1 calc R . .
C14 C 0.4969(3) 0.73073(10) 0.55254(8) 0.0189(3) Uani 1 1 d . . .
C9 C 0.6677(3) 0.78490(10) 0.59536(8) 0.0211(3) Uani 1 1 d . . .
C4 C 0.2055(3) 0.80078(10) 0.38460(8) 0.0229(3) Uani 1 1 d . . .
H4A H 0.1045 0.7501 0.3782 0.027 Uiso 1 1 calc R . .
C5 C 0.4295(3) 0.80331(9) 0.43471(8) 0.0193(3) Uani 1 1 d . . .
C12 C 0.2985(3) 0.68496(11) 0.65786(9) 0.0260(4) Uani 1 1 d . . .
H12A H 0.1715 0.6519 0.6789 0.031 Uiso 1 1 calc R . .
C7 C 0.8136(3) 0.88249(10) 0.50024(9) 0.0229(3) Uani 1 1 d . . .
H7A H 0.9519 0.9183 0.4883 0.028 Uiso 1 1 calc R . .
C10 C 0.6526(3) 0.78558(10) 0.67079(9) 0.0260(4) Uani 1 1 d . . .
H10A H 0.7709 0.8202 0.7013 0.031 Uiso 1 1 calc R . .
C8 C 0.8527(3) 0.84201(10) 0.56436(8) 0.0233(3) Uani 1 1 d . . .
H8A H 1.0171 0.8512 0.5926 0.028 Uiso 1 1 calc R . .
C2 C 0.2765(3) 0.94687(11) 0.35412(9) 0.0286(4) Uani 1 1 d . . .
H2C H 0.2241 0.9962 0.3265 0.034 Uiso 1 1 calc R . .
C3 C 0.1302(3) 0.87267(11) 0.34395(9) 0.0273(4) Uani 1 1 d . . .
H3A H -0.0214 0.8711 0.3092 0.033 Uiso 1 1 calc R . .
C11 C 0.4686(3) 0.73680(11) 0.70164(9) 0.0281(4) Uani 1 1 d . . .
H11A H 0.4593 0.7390 0.7526 0.034 Uiso 1 1 calc R . .
C1 C 0.4989(3) 0.94931(11) 0.40442(9) 0.0268(4) Uani 1 1 d . . .
H1A H 0.5983 1.0004 0.4106 0.032 Uiso 1 1 calc R . .
O1S O 1.0789(2) 0.50101(7) 0.39083(7) 0.0348(3) Uani 1 1 d . . .
C2S C 1.1234(3) 0.53328(10) 0.33358(9) 0.0232(3) Uani 1 1 d . . .
O2S O 0.9866(2) 0.59783(7) 0.30337(6) 0.0263(3) Uani 1 1 d . . .
H2SA H 0.865(4) 0.6158(13) 0.3314(12) 0.053(6) Uiso 1 1 d . . .
C1S C 1.3368(3) 0.50458(11) 0.29025(10) 0.0323(4) Uani 1 1 d . . .
H1SA H 1.4320 0.4569 0.3151 0.048 Uiso 1 1 calc R . .
H1SB H 1.4589 0.5517 0.2854 0.048 Uiso 1 1 calc R . .
H1SC H 1.2594 0.4864 0.2418 0.048 Uiso 1 1 calc R . .

loop_
_atom_site_aniso_label
_atom_site_aniso_U_11
_atom_site_aniso_U_22
_atom_site_aniso_U_33
_atom_site_aniso_U_23
_atom_site_aniso_U_13
_atom_site_aniso_U_12
O1 0.0297(6) 0.0244(6) 0.0139(6) -0.0015(4) 0.0020(4) 0.0058(4)
N2 0.0333(7) 0.0212(7) 0.0173(7) -0.0009(5) 0.0033(5) 0.0064(5)
N1 0.0256(6) 0.0176(7) 0.0135(7) -0.0006(5) 0.0028(5) 0.0019(5)
C15 0.0188(7) 0.0191(8) 0.0170(8) -0.0028(6) -0.0005(5) -0.0016(5)
C6 0.0261(7) 0.0229(8) 0.0174(8) -0.0008(6) 0.0095(6) 0.0024(6)
C13 0.0243(7) 0.0220(8) 0.0213(8) 0.0016(6) 0.0021(6) 0.0011(6)
C14 0.0241(7) 0.0188(8) 0.0140(8) 0.0002(6) 0.0026(6) 0.0043(6)
C9 0.0229(7) 0.0220(8) 0.0185(8) -0.0014(6) 0.0023(6) 0.0027(6)
C4 0.0253(7) 0.0274(9) 0.0167(8) -0.0020(6) 0.0055(6) 0.0018(6)
C5 0.0259(7) 0.0195(8) 0.0135(7) 0.0002(6) 0.0076(6) 0.0044(6)
C12 0.0283(8) 0.0272(9) 0.0238(9) 0.0052(7) 0.0094(6) 0.0029(6)
C7 0.0247(7) 0.0200(8) 0.0253(9) -0.0036(6) 0.0079(6) -0.0019(6)
C10 0.0322(8) 0.0260(9) 0.0192(8) -0.0049(7) 0.0010(6) 0.0012(7)
C8 0.0242(7) 0.0224(8) 0.0232(8) -0.0055(6) 0.0024(6) -0.0002(6)
C2 0.0380(9) 0.0278(9) 0.0221(9) 0.0073(7) 0.0117(7) 0.0118(7)
C3 0.0291(8) 0.0355(10) 0.0179(8) 0.0020(7) 0.0052(6) 0.0093(7)
C11 0.0383(9) 0.0307(9) 0.0160(8) 0.0017(7) 0.0067(7) 0.0055(7)
C1 0.0364(8) 0.0208(9) 0.0255(9) 0.0021(7) 0.0132(7) 0.0027(6)
O1S 0.0450(7) 0.0332(7) 0.0270(7) 0.0078(5) 0.0081(5) 0.0137(5)
C2S 0.0261(7) 0.0216(8) 0.0208(8) -0.0027(6) -0.0020(6) 0.0003(6)
O2S 0.0308(6) 0.0282(7) 0.0203(6) 0.0033(5) 0.0053(5) 0.0088(5)
C1S 0.0309(8) 0.0330(10) 0.0328(10) -0.0063(8) 0.0033(7) 0.0072(7)

loop_
_atom_type_symbol
_atom_type_description
_atom_type_scat_dispersion_real
_atom_type_scat_dispersion_imag
_atom_type_scat_source
C C 0.0033 0.0016 'International Tables Vol C Tables 4.2.6.8 and 6.1.1.4'
H H 0.0000 0.0000 'International Tables Vol C Tables 4.2.6.8 and 6.1.1.4'
N N 0.0061 0.0033 'International Tables Vol C Tables 4.2.6.8 and 6.1.1.4'
O O 0.0106 0.0060 'International Tables Vol C Tables 4.2.6.8 and 6.1.1.4'

loop_
_geom_angle_atom_site_label_1
_geom_angle_atom_site_label_2
_geom_angle_atom_site_label_3
_geom_angle
_geom_angle_site_symmetry_1
_geom_angle_site_symmetry_3
_geom_angle_publ_flag
C15 N1 C5 119.08(12) . . ?
C15 N1 C14 123.78(12) . . ?
C5 N1 C14 116.50(11) . . ?
O1 C15 N2 121.96(13) . . ?
O1 C15 N1 119.40(13) . . ?
N2 C15 N1 118.64(13) . . ?
C5 C6 C1 117.40(14) . . ?
C5 C6 C7 122.86(14) . . ?
C1 C6 C7 119.74(14) . . ?
C12 C13 C14 119.51(15) . . ?
C13 C14 C9 121.21(14) . . ?
C13 C14 N1 119.81(13) . . ?
C9 C14 N1 118.97(13) . . ?
C14 C9 C10 117.70(14) . . ?
C14 C9 C8 122.68(13) . . ?
C10 C9 C8 119.59(14) . . ?
C3 C4 C5 119.69(15) . . ?
C4 C5 C6 121.66(14) . . ?
C4 C5 N1 119.34(13) . . ?
C6 C5 N1 119.00(13) . . ?
C11 C12 C13 120.40(15) . . ?
C8 C7 C6 126.94(14) . . ?
C11 C10 C9 121.39(15) . . ?
C7 C8 C9 126.70(14) . . ?
C1 C2 C3 120.25(15) . . ?
C2 C3 C4 119.89(15) . . ?
C12 C11 C10 119.74(15) . . ?
C2 C1 C6 121.08(16) . . ?
O1S C2S O2S 123.02(14) . . ?
O1S C2S C1S 124.06(15) . . ?
O2S C2S C1S 112.91(14) . . ?

loop_
_geom_bond_atom_site_label_1
_geom_bond_atom_site_label_2
_geom_bond_distance
_geom_bond_site_symmetry_2
_geom_bond_publ_flag
O1 C15 1.2542(17) . ?
N2 C15 1.3395(19) . ?
N1 C15 1.3669(18) . ?
N1 C5 1.4394(18) . ?
N1 C14 1.4408(18) . ?
C6 C5 1.398(2) . ?
C6 C1 1.408(2) . ?
C6 C7 1.469(2) . ?
C13 C12 1.392(2) . ?
C13 C14 1.395(2) . ?
C14 C9 1.400(2) . ?
C9 C10 1.406(2) . ?
C9 C8 1.468(2) . ?
C4 C3 1.387(2) . ?
C4 C5 1.391(2) . ?
C12 C11 1.385(2) . ?
C7 C8 1.341(2) . ?
C10 C11 1.387(2) . ?
C2 C1 1.386(2) . ?
C2 C3 1.387(2) . ?
O1S C2S 1.2188(19) . ?
C2S O2S 1.3201(18) . ?
C2S C1S 1.497(2) . ?
